data_2206631
loop_
_publ_author_name
'Rub\'en Gavi\~no'
'Sylvain Pellegrini'
'Yves Castanet'
'Andr\'e Mortreux'

_publ_section_title Di-\m-propionato-bis[dicarbonyl(triphenylphosphine)ruthenium(I)](<i>Ru{---</i>Ru})
_journal_coeditor_code BT6705
_journal_issue 9
_journal_name_full 'Acta Crystallographica Section E'
_journal_page_first m1762
_journal_page_last m1764
_journal_paper_doi 10.1107/S160053680502427X
_journal_volume 61
_journal_year 2005
_chemical_formula_iupac '[Ru2 (C3 H5 O2)2 (C18 H15 P)2 (C O)4]'
_chemical_formula_moiety 'C46 H40 O8 P2 Ru2'
_chemical_formula_sum 'C46 H40 O8 P2 Ru2'
_chemical_formula_weight 984.86
_chemical_name_systematic
;
Di-\m-propionato-bis[dicarbonyl(triphenylphosphine)ruthenium(I)](Ru---Ru)
;
_space_group_IT_number 15
_symmetry_cell_setting monoclinic
_symmetry_space_group_name_Hall '-C 2yc'
_symmetry_space_group_name_H-M 'C 1 2/c 1'
_atom_sites_solution_hydrogens geom
_atom_sites_solution_primary direct
_atom_sites_solution_secondary difmap
_cell_angle_alpha 90.00
_cell_angle_beta 101.970(10)
_cell_angle_gamma 90.00
_cell_formula_units_Z 4
_cell_length_a 24.643(2)
_cell_length_b 9.3940(10)
_cell_length_c 18.8570(10)
_cell_measurement_reflns_used 39
_cell_measurement_temperature 294(2)
_cell_measurement_theta_max 12.52
_cell_measurement_theta_min 5.07
_cell_volume 4270.4(6)
_computing_cell_refinement XSCANS
_computing_data_collection 'XSCANS (Siemens, 1993)'
_computing_data_reduction XSCANS
_computing_molecular_graphics SHELXTL
_computing_publication_material SHELXTL
_computing_structure_refinement SHELXTL
_computing_structure_solution 'SHELXTL (Sheldrick, 2000)'
_diffrn_ambient_temperature 294(2)
_diffrn_measured_fraction_theta_full 0.999
_diffrn_measured_fraction_theta_max 0.999
_diffrn_measurement_device_type 'Siemens P4/PC'
_diffrn_measurement_method \w/2\q
_diffrn_radiation_monochromator graphite
_diffrn_radiation_source 'fine-focus sealed tube'
_diffrn_radiation_type MoK\a
_diffrn_radiation_wavelength 0.71073
_diffrn_reflns_av_R_equivalents 0.0310
_diffrn_reflns_av_sigmaI/netI 0.0511
_diffrn_reflns_limit_h_max 29
_diffrn_reflns_limit_h_min 0
_diffrn_reflns_limit_k_max 11
_diffrn_reflns_limit_k_min 0
_diffrn_reflns_limit_l_max 21
_diffrn_reflns_limit_l_min -22
_diffrn_reflns_number 3860
_diffrn_reflns_theta_full 25.00
_diffrn_reflns_theta_max 25.00
_diffrn_reflns_theta_min 2.21
_diffrn_standards_decay_% 4.37
_diffrn_standards_interval_count 97
_diffrn_standards_number 3
_exptl_absorpt_coefficient_mu 0.835
_exptl_absorpt_correction_T_max 0.8774
_exptl_absorpt_correction_T_min 0.7204
_exptl_absorpt_correction_type analytical
_exptl_absorpt_process_details '(face-indexed; SHELXTL; Sheldrick, 2000)'
_exptl_crystal_colour yellow
_exptl_crystal_density_diffrn 1.532
_exptl_crystal_density_method 'not measured'
_exptl_crystal_description prism
_exptl_crystal_F_000 1992
_exptl_crystal_size_max 0.50
_exptl_crystal_size_mid 0.40
_exptl_crystal_size_min 0.16
_refine_diff_density_max 0.635
_refine_diff_density_min -0.693
_refine_ls_extinction_method none
_refine_ls_goodness_of_fit_ref 1.040
_refine_ls_hydrogen_treatment constr
_refine_ls_matrix_type full
_refine_ls_number_parameters 283
_refine_ls_number_reflns 3767
_refine_ls_number_restraints 0
_refine_ls_restrained_S_all 1.040
_refine_ls_R_factor_all 0.0581
_refine_ls_R_factor_gt 0.0374
_refine_ls_shift/su_max 0.005
_refine_ls_shift/su_mean 0.000
_refine_ls_structure_factor_coef Fsqd
_refine_ls_weighting_details 'calc w = 1/[\s^2^(Fo^2^)+(0.0415P)^2^] where P = (Fo^2^+2Fc^2^)/3'
_refine_ls_weighting_scheme calc
_refine_ls_wR_factor_gt 0.0796
_refine_ls_wR_factor_ref 0.0890
_reflns_number_gt 2962
_reflns_number_total 3767
_reflns_threshold_expression I>2\s(I)
_cod_data_source_file bt6705.cif
_cod_data_source_block I
_cod_original_sg_symbol_H-M 'C 2/c'
_cod_database_code 2206631
_cod_database_fobs_code 2206631

loop_
_symmetry_equiv_pos_as_xyz
'x, y, z'
'-x, y, -z+1/2'
'x+1/2, y+1/2, z'
'-x+1/2, y+1/2, -z+1/2'
'-x, -y, -z'
'x, -y, z-1/2'
'-x+1/2, -y+1/2, -z'
'x+1/2, -y+1/2, z-1/2'

loop_
_atom_site_label
_atom_site_fract_x
_atom_site_fract_y
_atom_site_fract_z
_atom_site_U_iso_or_equiv
_atom_site_adp_type
_atom_site_calc_flag
_atom_site_refinement_flags
_atom_site_occupancy
_atom_site_disorder_assembly
_atom_site_disorder_group
_atom_site_type_symbol
Ru1 0.449743(12) 0.44289(4) 0.202345(17) 0.02900(10) Uani d . 1 . . Ru
P1 0.36481(4) 0.36920(12) 0.11740(6) 0.0303(2) Uani d . 1 . . P
O1 0.40384(16) 0.6810(5) 0.2772(2) 0.0658(11) Uani d . 1 . . O
O2 0.48459(17) 0.6621(5) 0.1060(2) 0.0744(13) Uani d . 1 . . O
O3 0.42946(12) 0.2867(4) 0.27468(17) 0.0415(7) Uani d . 1 A . O
O4 0.51341(12) 0.2763(4) 0.34666(18) 0.0441(8) Uani d . 1 . . O
C1 0.42112(18) 0.5890(5) 0.2489(3) 0.0416(11) Uani d . 1 . . C
C2 0.47143(18) 0.5776(5) 0.1427(3) 0.0432(11) Uani d . 1 . . C
C3 0.46426(18) 0.2363(5) 0.3270(2) 0.0403(10) Uani d D 1 . . C
C4 0.4498(14) 0.101(4) 0.3685(17) 0.087(13) Uani d PD 0.500(17) A 1 C
H4A 0.4124 0.1133 0.3762 0.080 Uiso calc PR 0.500(17) A 1 H
H4B 0.4491 0.0202 0.3364 0.080 Uiso calc PR 0.500(17) A 1 H
C5 0.4826(7) 0.065(2) 0.4334(10) 0.105(8) Uani d PD 0.500(17) A 1 C
H5A 0.5206 0.0856 0.4324 0.080 Uiso calc PR 0.500(17) A 1 H
H5B 0.4786 -0.0344 0.4422 0.080 Uiso calc PR 0.500(17) A 1 H
H5C 0.4717 0.1195 0.4713 0.080 Uiso calc PR 0.500(17) A 1 H
C4B 0.4427(14) 0.130(4) 0.3686(12) 0.054(6) Uani d PD 0.500(17) A 2 C
H4C 0.4027 0.1253 0.3525 0.080 Uiso calc PR 0.500(17) A 2 H
H4D 0.4507 0.1578 0.4192 0.080 Uiso calc PR 0.500(17) A 2 H
C5B 0.4662(7) -0.0127(16) 0.3621(13) 0.102(8) Uani d PD 0.500(17) A 2 C
H5D 0.4616 -0.0374 0.3118 0.080 Uiso calc PR 0.500(17) A 2 H
H5E 0.4475 -0.0813 0.3861 0.080 Uiso calc PR 0.500(17) A 2 H
H5F 0.5050 -0.0122 0.3841 0.080 Uiso calc PR 0.500(17) A 2 H
C6 0.36417(16) 0.1804(5) 0.0919(2) 0.0346(9) Uani d . 1 . . C
C7 0.3764(2) 0.0799(5) 0.1471(3) 0.0517(12) Uani d . 1 . . C
H7 0.3851 0.1091 0.1953 0.080 Uiso calc R 1 . . H
C8 0.3755(3) -0.0630(7) 0.1303(3) 0.0641(15) Uani d . 1 . . C
H8 0.3831 -0.1296 0.1676 0.080 Uiso calc R 1 . . H
C9 0.3634(2) -0.1095(6) 0.0591(4) 0.0609(15) Uani d . 1 . . C
H9 0.3639 -0.2061 0.0485 0.080 Uiso calc R 1 . . H
C10 0.3509(3) -0.0111(6) 0.0047(3) 0.0592(14) Uani d . 1 . . C
H10 0.3422 -0.0410 -0.0434 0.080 Uiso calc R 1 . . H
C11 0.3512(2) 0.1333(6) 0.0209(3) 0.0473(11) Uani d . 1 . . C
H11 0.3426 0.1992 -0.0166 0.080 Uiso calc R 1 . . H
C12 0.35250(17) 0.4599(5) 0.0294(2) 0.0359(9) Uani d . 1 . . C
C13 0.3967(2) 0.4651(6) -0.0071(2) 0.0496(12) Uani d . 1 . . C
H13 0.4307 0.4252 0.0141 0.080 Uiso calc R 1 . . H
C14 0.3897(3) 0.5292(7) -0.0742(3) 0.0629(15) Uani d . 1 . . C
H14 0.4191 0.5311 -0.0983 0.080 Uiso calc R 1 . . H
C15 0.3401(3) 0.5900(7) -0.1056(3) 0.0671(17) Uani d . 1 . . C
H15 0.3359 0.6347 -0.1504 0.080 Uiso calc R 1 . . H
C16 0.2969(3) 0.5849(6) -0.0711(3) 0.0654(17) Uani d . 1 . . C
H16 0.2631 0.6248 -0.0931 0.080 Uiso calc R 1 . . H
C17 0.30240(19) 0.5205(5) -0.0031(3) 0.0483(12) Uani d . 1 . . C
H17 0.2726 0.5186 0.0201 0.080 Uiso calc R 1 . . H
C18 0.29926(16) 0.3906(5) 0.1475(2) 0.0359(9) Uani d . 1 . . C
C19 0.26119(19) 0.2822(6) 0.1433(3) 0.0512(12) Uani d . 1 . . C
H19 0.2683 0.1950 0.1237 0.080 Uiso calc R 1 . . H
C20 0.2121(2) 0.3010(8) 0.1679(3) 0.0632(16) Uani d . 1 . . C
H20 0.1871 0.2262 0.1652 0.080 Uiso calc R 1 . . H
C21 0.2008(2) 0.4274(9) 0.1957(3) 0.0693(18) Uani d . 1 . . C
H21 0.1682 0.4389 0.2128 0.080 Uiso calc R 1 . . H
C22 0.2379(2) 0.5410(9) 0.1988(3) 0.079(2) Uani d . 1 . . C
H22 0.2298 0.6287 0.2170 0.080 Uiso calc R 1 . . H
C23 0.2872(2) 0.5215(7) 0.1743(3) 0.0609(16) Uani d . 1 . . C
H23 0.3119 0.5968 0.1760 0.080 Uiso calc R 1 . . H

loop_
_atom_site_aniso_label
_atom_site_aniso_U_11
_atom_site_aniso_U_22
_atom_site_aniso_U_33
_atom_site_aniso_U_12
_atom_site_aniso_U_13
_atom_site_aniso_U_23
Ru1 0.02608(14) 0.02889(16) 0.03131(15) 0.00162(14) 0.00432(10) -0.00007(15)
P1 0.0288(4) 0.0303(5) 0.0313(5) 0.0000(4) 0.0050(4) 0.0003(4)
O1 0.064(2) 0.063(3) 0.069(2) 0.021(2) 0.0117(19) -0.022(2)
O2 0.070(2) 0.078(3) 0.071(3) -0.022(2) 0.004(2) 0.032(2)
O3 0.0376(14) 0.046(2) 0.0397(16) -0.0077(14) 0.0047(12) 0.0074(14)
O4 0.0350(14) 0.049(2) 0.0469(17) -0.0053(14) 0.0051(13) 0.0167(15)
C1 0.038(2) 0.042(3) 0.041(2) 0.0066(19) 0.0021(17) 0.002(2)
C2 0.038(2) 0.039(3) 0.050(2) -0.0024(19) 0.0031(18) 0.007(2)
C3 0.041(2) 0.038(2) 0.043(2) -0.0011(19) 0.0120(18) 0.002(2)
C4 0.058(15) 0.062(17) 0.13(2) -0.025(14) -0.006(11) 0.068(14)
C5 0.095(10) 0.114(16) 0.103(14) -0.014(11) 0.013(9) 0.063(13)
C4B 0.045(7) 0.065(16) 0.050(9) 0.001(8) 0.005(6) 0.020(9)
C5B 0.113(13) 0.035(8) 0.16(2) -0.003(8) 0.023(13) 0.039(9)
C6 0.0330(18) 0.032(2) 0.038(2) -0.0021(17) 0.0059(16) -0.0003(18)
C7 0.070(3) 0.037(3) 0.044(2) -0.008(2) 0.003(2) 0.001(2)
C8 0.082(4) 0.035(3) 0.068(3) 0.000(3) -0.001(3) 0.009(3)
C9 0.063(3) 0.034(3) 0.085(4) -0.001(2) 0.014(3) -0.012(3)
C10 0.075(3) 0.049(3) 0.052(3) 0.000(3) 0.012(3) -0.020(3)
C11 0.051(2) 0.048(3) 0.042(2) 0.000(2) 0.009(2) -0.007(2)
C12 0.043(2) 0.031(2) 0.0320(18) -0.0036(18) 0.0036(16) 0.0019(17)
C13 0.048(2) 0.063(4) 0.039(2) 0.000(2) 0.0127(18) 0.001(2)
C14 0.082(4) 0.065(4) 0.046(3) -0.008(3) 0.025(3) 0.010(3)
C15 0.089(4) 0.068(4) 0.043(3) -0.016(3) 0.008(3) 0.016(3)
C16 0.070(3) 0.056(4) 0.060(3) 0.000(3) -0.011(3) 0.019(3)
C17 0.043(2) 0.045(3) 0.052(3) -0.002(2) -0.0008(19) 0.010(2)
C18 0.0300(17) 0.049(3) 0.0281(18) 0.0065(18) 0.0038(15) -0.0020(17)
C19 0.039(2) 0.055(3) 0.061(3) -0.002(2) 0.014(2) 0.010(3)
C20 0.043(2) 0.081(5) 0.070(4) 0.002(3) 0.024(2) 0.020(3)
C21 0.039(2) 0.116(6) 0.056(3) 0.014(3) 0.017(2) 0.004(4)
C22 0.055(3) 0.112(6) 0.067(4) 0.032(4) 0.002(3) -0.039(4)
C23 0.042(2) 0.071(4) 0.066(3) 0.004(2) 0.004(2) -0.026(3)

loop_
_atom_type_symbol
_atom_type_description
_atom_type_scat_dispersion_real
_atom_type_scat_dispersion_imag
_atom_type_scat_source
C C 0.0033 0.0016 'International Tables Vol C Tables 4.2.6.8 and 6.1.1.4'
H H 0.0000 0.0000 'International Tables Vol C Tables 4.2.6.8 and 6.1.1.4'
O O 0.0106 0.0060 'International Tables Vol C Tables 4.2.6.8 and 6.1.1.4'
P P 0.1023 0.0942 'International Tables Vol C Tables 4.2.6.8 and 6.1.1.4'
Ru Ru -1.2594 0.8363 'International Tables Vol C Tables 4.2.6.8 and 6.1.1.4'

loop_
_geom_angle_atom_site_label_1
_geom_angle_atom_site_label_2
_geom_angle_atom_site_label_3
_geom_angle_site_symmetry_1
_geom_angle_site_symmetry_3
_geom_angle
_geom_angle_publ_flag
C2 Ru1 C1 . . 88.1(2) yes
C2 Ru1 O4 . 2_655 92.06(19) yes
C1 Ru1 O4 . 2_655 176.87(15) yes
C2 Ru1 O3 . . 176.72(15) yes
C1 Ru1 O3 . . 92.54(18) yes
O4 Ru1 O3 2_655 . 87.09(14) ?
C2 Ru1 P1 . . 96.38(14) yes
C1 Ru1 P1 . . 99.30(13) yes
O4 Ru1 P1 2_655 . 83.78(8) yes
O3 Ru1 P1 . . 86.69(8) yes
C2 Ru1 Ru1 . 2_655 93.62(13) yes
C1 Ru1 Ru1 . 2_655 94.05(13) yes
O4 Ru1 Ru1 2_655 2_655 82.82(8) yes
O3 Ru1 Ru1 . 2_655 83.13(8) yes
P1 Ru1 Ru1 . 2_655 163.54(3) yes
C18 P1 C12 . . 103.79(19) yes
C18 P1 C6 . . 103.1(2) yes
C12 P1 C6 . . 102.8(2) yes
C18 P1 Ru1 . . 117.03(13) yes
C12 P1 Ru1 . . 114.70(14) yes
C6 P1 Ru1 . . 113.74(13) yes
C3 O3 Ru1 . . 123.3(3) ?
C3 O4 Ru1 . 2_655 124.8(3) ?
O1 C1 Ru1 . . 178.9(5) yes
O2 C2 Ru1 . . 179.3(5) yes
O4 C3 O3 . . 125.5(4) yes
O4 C3 C4B . . 119.5(13) ?
O3 C3 C4B . . 114.9(13) ?
O4 C3 C4 . . 113.7(13) ?
O3 C3 C4 . . 120.5(12) ?
C5 C4 C3 . . 120(2) ?
C5 C4 H4A . . 107.4 ?
C3 C4 H4A . . 107.4 ?
C5 C4 H4B . . 107.4 ?
C3 C4 H4B . . 107.4 ?
H4A C4 H4B . . 107.0 ?
C3 C4B C5B . . 113(2) ?
C3 C4B H4C . . 109.0 ?
C5B C4B H4C . . 109.0 ?
C3 C4B H4D . . 109.0 ?
C5B C4B H4D . . 109.0 ?
H4C C4B H4D . . 107.8 ?
C4B C5B H5D . . 109.5 ?
C4B C5B H5E . . 109.5 ?
H5D C5B H5E . . 109.5 ?
C4B C5B H5F . . 109.5 ?
H5D C5B H5F . . 109.5 ?
H5E C5B H5F . . 109.5 ?
C11 C6 C7 . . 118.5(5) ?
C11 C6 P1 . . 123.4(4) ?
C7 C6 P1 . . 118.1(4) ?
C8 C7 C6 . . 119.9(5) ?
C8 C7 H7 . . 120.1 ?
C6 C7 H7 . . 120.1 ?
C7 C8 C9 . . 121.4(5) ?
C7 C8 H8 . . 119.3 ?
C9 C8 H8 . . 119.3 ?
C10 C9 C8 . . 119.0(5) ?
C10 C9 H9 . . 120.5 ?
C8 C9 H9 . . 120.5 ?
C9 C10 C11 . . 120.3(5) ?
C9 C10 H10 . . 119.9 ?
C11 C10 H10 . . 119.9 ?
C6 C11 C10 . . 121.0(5) ?
C6 C11 H11 . . 119.5 ?
C10 C11 H11 . . 119.5 ?
C17 C12 C13 . . 118.7(4) ?
C17 C12 P1 . . 123.9(4) ?
C13 C12 P1 . . 117.4(3) ?
C14 C13 C12 . . 120.2(5) ?
C14 C13 H13 . . 119.9 ?
C12 C13 H13 . . 119.9 ?
C15 C14 C13 . . 120.6(5) ?
C15 C14 H14 . . 119.7 ?
C13 C14 H14 . . 119.7 ?
C16 C15 C14 . . 119.8(5) ?
C16 C15 H15 . . 120.1 ?
C14 C15 H15 . . 120.1 ?
C15 C16 C17 . . 121.2(5) ?
C15 C16 H16 . . 119.4 ?
C17 C16 H16 . . 119.4 ?
C12 C17 C16 . . 119.5(5) ?
C12 C17 H17 . . 120.3 ?
C16 C17 H17 . . 120.3 ?
C19 C18 C23 . . 118.8(4) ?
C19 C18 P1 . . 122.5(4) ?
C23 C18 P1 . . 118.7(4) ?
C18 C19 C20 . . 121.1(6) ?
C18 C19 H19 . . 119.5 ?
C20 C19 H19 . . 119.5 ?
C21 C20 C19 . . 120.3(6) ?
C21 C20 H20 . . 119.8 ?
C19 C20 H20 . . 119.8 ?
C20 C21 C22 . . 120.1(5) ?
C20 C21 H21 . . 120.0 ?
C22 C21 H21 . . 120.0 ?
C21 C22 C23 . . 119.4(6) ?
C21 C22 H22 . . 120.3 ?
C23 C22 H22 . . 120.3 ?
C18 C23 C22 . . 120.3(6) ?
C18 C23 H23 . . 119.9 ?
C22 C23 H23 . . 119.9 ?

loop_
_geom_bond_atom_site_label_1
_geom_bond_atom_site_label_2
_geom_bond_site_symmetry_2
_geom_bond_distance
_geom_bond_publ_flag
Ru1 C2 . 1.844(5) yes
Ru1 C1 . 1.846(5) yes
Ru1 O4 2_655 2.115(3) ?
Ru1 O3 . 2.132(3) ?
Ru1 P1 . 2.4570(10) yes
Ru1 Ru1 2_655 2.7421(7) yes
P1 C18 . 1.830(4) yes
P1 C12 . 1.833(4) yes
P1 C6 . 1.836(5) yes
O1 C1 . 1.143(6) yes
O2 C2 . 1.144(6) yes
O3 C3 . 1.258(5) yes
O4 C3 . 1.249(5) yes
O4 Ru1 2_655 2.115(3) ?
C3 C4B . 1.44(3) ?
C3 C4 . 1.57(3) ?
C4 C5 . 1.36(3) ?
C4 H4A . 0.9700 ?
C4 H4B . 0.9700 ?
C5 H5A . 0.9600 ?
C5 H5B . 0.9600 ?
C5 H5C . 0.9600 ?
C4B C5B . 1.47(3) ?
C4B H4C . 0.9700 ?
C4B H4D . 0.9700 ?
C5B H5D . 0.9600 ?
C5B H5E . 0.9600 ?
C5B H5F . 0.9600 ?
C6 C11 . 1.385(6) ?
C6 C7 . 1.391(7) ?
C7 C8 . 1.378(8) ?
C7 H7 . 0.9300 ?
C8 C9 . 1.384(8) ?
C8 H8 . 0.9300 ?
C9 C10 . 1.369(9) ?
C9 H9 . 0.9300 ?
C10 C11 . 1.390(7) ?
C10 H10 . 0.9300 ?
C11 H11 . 0.9300 ?
C12 C17 . 1.382(6) ?
C12 C13 . 1.404(6) ?
C13 C14 . 1.380(7) ?
C13 H13 . 0.9300 ?
C14 C15 . 1.370(9) ?
C14 H14 . 0.9300 ?
C15 C16 . 1.357(9) ?
C15 H15 . 0.9300 ?
C16 C17 . 1.400(7) ?
C16 H16 . 0.9300 ?
C17 H17 . 0.9300 ?
C18 C19 . 1.375(7) ?
C18 C23 . 1.386(7) ?
C19 C20 . 1.393(7) ?
C19 H19 . 0.9300 ?
C20 C21 . 1.349(10) ?
C20 H20 . 0.9300 ?
C21 C22 . 1.399(11) ?
C21 H21 . 0.9300 ?
C22 C23 . 1.398(8) ?
C22 H22 . 0.9300 ?
C23 H23 . 0.9300 ?

loop_
_geom_torsion_atom_site_label_1
_geom_torsion_atom_site_label_2
_geom_torsion_atom_site_label_3
_geom_torsion_atom_site_label_4
_geom_torsion_site_symmetry_1
_geom_torsion_site_symmetry_3
_geom_torsion_site_symmetry_4
_geom_torsion
_geom_torsion_publ_flag
C2 Ru1 P1 C18 . . . -120.5(2) ?
C1 Ru1 P1 C18 . . . -31.3(2) ?
O4 Ru1 P1 C18 2_655 . . 148.1(2) ?
O3 Ru1 P1 C18 . . . 60.7(2) ?
Ru1 Ru1 P1 C18 2_655 . . 112.5(2) ?
C2 Ru1 P1 C12 . . . 1.4(2) ?
C1 Ru1 P1 C12 . . . 90.6(2) ?
O4 Ru1 P1 C12 2_655 . . -89.94(19) ?
O3 Ru1 P1 C12 . . . -177.38(19) ?
Ru1 Ru1 P1 C12 2_655 . . -125.60(18) ?
C2 Ru1 P1 C6 . . . 119.4(2) ?
C1 Ru1 P1 C6 . . . -151.5(2) ?
O4 Ru1 P1 C6 2_655 . . 27.97(18) ?
O3 Ru1 P1 C6 . . . -59.47(18) ?
Ru1 Ru1 P1 C6 2_655 . . -7.7(2) ?
C1 Ru1 O3 C3 . . . -100.2(4) ?
O4 Ru1 O3 C3 2_655 . . 76.7(4) ?
P1 Ru1 O3 C3 . . . 160.6(4) ?
Ru1 Ru1 O3 C3 2_655 . . -6.4(4) ?
Ru1 O4 C3 O3 2_655 . . 1.3(7) ?
Ru1 O4 C3 C4B 2_655 . . -174.8(15) ?
Ru1 O4 C3 C4 2_655 . . 174.5(16) ?
Ru1 O3 C3 O4 . . . 5.1(7) ?
Ru1 O3 C3 C4B . . . -178.7(14) ?
Ru1 O3 C3 C4 . . . -167.7(17) ?
O4 C3 C4 C5 . . . 20(4) ?
O3 C3 C4 C5 . . . -166(2) ?
C4B C3 C4 C5 . . . -104(12) ?
O4 C3 C4B C5B . . . -70(2) ?
O3 C3 C4B C5B . . . 113.1(19) ?
C4 C3 C4B C5B . . . -9(10) ?
C18 P1 C6 C11 . . . 102.0(4) ?
C12 P1 C6 C11 . . . -5.7(4) ?
Ru1 P1 C6 C11 . . . -130.3(3) ?
C18 P1 C6 C7 . . . -76.8(4) ?
C12 P1 C6 C7 . . . 175.5(4) ?
Ru1 P1 C6 C7 . . . 51.0(4) ?
C11 C6 C7 C8 . . . 0.2(8) ?
P1 C6 C7 C8 . . . 179.0(4) ?
C6 C7 C8 C9 . . . 1.0(9) ?
C7 C8 C9 C10 . . . -1.6(10) ?
C8 C9 C10 C11 . . . 1.0(9) ?
C7 C6 C11 C10 . . . -0.7(8) ?
P1 C6 C11 C10 . . . -179.4(4) ?
C9 C10 C11 C6 . . . 0.1(9) ?
C18 P1 C12 C17 . . . -2.8(5) ?
C6 P1 C12 C17 . . . 104.3(4) ?
Ru1 P1 C12 C17 . . . -131.7(4) ?
C18 P1 C12 C13 . . . 178.3(4) ?
C6 P1 C12 C13 . . . -74.5(4) ?
Ru1 P1 C12 C13 . . . 49.4(4) ?
C17 C12 C13 C14 . . . -0.3(8) ?
P1 C12 C13 C14 . . . 178.7(4) ?
C12 C13 C14 C15 . . . 0.8(9) ?
C13 C14 C15 C16 . . . -1.3(10) ?
C14 C15 C16 C17 . . . 1.2(10) ?
C13 C12 C17 C16 . . . 0.2(8) ?
P1 C12 C17 C16 . . . -178.7(4) ?
C15 C16 C17 C12 . . . -0.6(9) ?
C12 P1 C18 C19 . . . 102.8(4) ?
C6 P1 C18 C19 . . . -4.1(4) ?
Ru1 P1 C18 C19 . . . -129.8(4) ?
C12 P1 C18 C23 . . . -76.1(4) ?
C6 P1 C18 C23 . . . 177.0(4) ?
Ru1 P1 C18 C23 . . . 51.3(4) ?
C23 C18 C19 C20 . . . -2.3(8) ?
P1 C18 C19 C20 . . . 178.8(4) ?
C18 C19 C20 C21 . . . 0.8(9) ?
C19 C20 C21 C22 . . . 1.0(9) ?
C20 C21 C22 C23 . . . -1.3(9) ?
C19 C18 C23 C22 . . . 2.1(8) ?
P1 C18 C23 C22 . . . -179.0(4) ?
C21 C22 C23 C18 . . . -0.3(9) ?
P1 Ru1 P1 Ru1 . 2_655 2_655 171.64(15) yes
